data_7210060
loop_
_publ_author_name
'Hutin, Marie'
'Yvon, Carine'
'Yan, Jun'
'Macdonell, Andrew'
'Long, De-Liang'
'Cronin, Leroy'

_publ_section_title
;
 Programming the assembly of carboxylic acid-functionalised hybrid
 polyoxometalates
;
_journal_issue 22
_journal_name_full CrystEngComm
_journal_page_first 4422
_journal_paper_doi 10.1039/c3ce26816k
_journal_volume 15
_journal_year 2013
_chemical_formula_sum 'C79 H153 Mn Mo6 N8 O29'
_chemical_formula_weight 2309.67
_chemical_name_systematic
;
?
;
_space_group_IT_number 29
_symmetry_cell_setting orthorhombic
_symmetry_space_group_name_Hall 'P 2c -2ac'
_symmetry_space_group_name_H-M 'P c a 21'
_atom_sites_solution_hydrogens geom
_atom_sites_solution_primary direct
_atom_sites_solution_secondary difmap
_audit_creation_method SHELXL-97
_cell_angle_alpha 90.00
_cell_angle_beta 90.00
_cell_angle_gamma 90.00
_cell_formula_units_Z 4
_cell_length_a 18.0293(7)
_cell_length_b 20.8575(8)
_cell_length_c 26.7597(11)
_cell_measurement_reflns_used 4509
_cell_measurement_temperature 150(2)
_cell_measurement_theta_max 19.8
_cell_measurement_theta_min 2.46
_cell_volume 10062.9(7)
_computing_cell_refinement Apex2
_computing_data_collection Apex2
_computing_data_reduction Apex2
_computing_molecular_graphics diamond3
_computing_publication_material WinGX
_computing_structure_refinement 'SHELXL-97 (Sheldrick, 2008)'
_computing_structure_solution 'SHELXS-97 (Sheldrick, 2008)'
_diffrn_ambient_temperature 150(2)
_diffrn_measured_fraction_theta_full 0.990
_diffrn_measured_fraction_theta_max 0.990
_diffrn_measurement_device_type 'Bruker ApexII Quasar CCD'
_diffrn_measurement_method '\w & \p scans'
_diffrn_radiation_monochromator graphite
_diffrn_radiation_source 'fine-focus sealed tube'
_diffrn_radiation_type MoK\a
_diffrn_radiation_wavelength 0.71073
_diffrn_reflns_av_R_equivalents 0.1339
_diffrn_reflns_av_sigmaI/netI 0.1371
_diffrn_reflns_limit_h_max 21
_diffrn_reflns_limit_h_min -21
_diffrn_reflns_limit_k_max 24
_diffrn_reflns_limit_k_min -24
_diffrn_reflns_limit_l_max 31
_diffrn_reflns_limit_l_min -31
_diffrn_reflns_number 69503
_diffrn_reflns_theta_full 24.82
_diffrn_reflns_theta_max 24.82
_diffrn_reflns_theta_min 2.13
_diffrn_standards_decay_% none
_exptl_absorpt_coefficient_mu 0.919
_exptl_absorpt_correction_T_max 0.9642
_exptl_absorpt_correction_T_min 0.8669
_exptl_absorpt_correction_type empirical
_exptl_absorpt_process_details SADABS
_exptl_crystal_colour orange
_exptl_crystal_density_diffrn 1.525
_exptl_crystal_density_meas ?
_exptl_crystal_density_method 'not measured'
_exptl_crystal_description block
_exptl_crystal_F_000 4768
_exptl_crystal_size_max 0.16
_exptl_crystal_size_mid 0.06
_exptl_crystal_size_min 0.04
_refine_diff_density_max 0.98
_refine_diff_density_min -1.02
_refine_diff_density_rms 0.15
_refine_ls_abs_structure_details 'Flack H D (1983), Acta Cryst. A39, 876-881'
_refine_ls_abs_structure_Flack 0.47(7)
_refine_ls_extinction_coef 0.00113(4)
_refine_ls_extinction_expression Fc^*^=kFc[1+0.001xFc^2^\l^3^/sin(2\q)]^-1/4^
_refine_ls_extinction_method SHELXL
_refine_ls_goodness_of_fit_ref 1.056
_refine_ls_hydrogen_treatment constr
_refine_ls_matrix_type full
_refine_ls_number_parameters 827
_refine_ls_number_reflns 16825
_refine_ls_number_restraints 42
_refine_ls_restrained_S_all 1.056
_refine_ls_R_factor_all 0.1592
_refine_ls_R_factor_gt 0.0823
_refine_ls_shift/su_max 0.003
_refine_ls_shift/su_mean 0.000
_refine_ls_structure_factor_coef Fsqd
_refine_ls_weighting_details 'calc w=1/[\s^2^(Fo^2^)+(0.0736P)^2^+80.2740P] where P=(Fo^2^+2Fc^2^)/3'
_refine_ls_weighting_scheme calc
_refine_ls_wR_factor_gt 0.1817
_refine_ls_wR_factor_ref 0.2247
_reflns_number_gt 9760
_reflns_number_total 16825
_reflns_threshold_expression >2\s(I)
_cod_data_source_file c3ce26816k.txt
_cod_data_source_block mh252a
_cod_depositor_comments
;
The following automatic conversions were performed:

'_symmetry_cell_setting' value 'Orthorhombic' changed to
'orthorhombic' according to
/home/saulius/struct/CIF-dictionaries/cif_core.dic dictionary named
'cif_core.dic' version 2.4.2 from 2011-04-26.

Automatic conversion script
Id: cif_fix_values 1891 2012-01-12 08:04:46Z andrius 

The following automatic conversions were performed:

'_exptl_crystal_density_meas' value 'none' was changed to '?' - the
value is perceived as not measured.

Automatic conversion script
Id: cif_fix_values 3008 2015-01-20 13:52:24Z robertas 
;
_cod_original_sg_symbol_H-M Pca21
_cod_database_code 7210060

loop_
_symmetry_equiv_pos_as_xyz
'x, y, z'
'-x, -y, z+1/2'
'-x+1/2, y, z+1/2'
'x+1/2, -y, z'

loop_
_atom_site_label
_atom_site_type_symbol
_atom_site_fract_x
_atom_site_fract_y
_atom_site_fract_z
_atom_site_U_iso_or_equiv
_atom_site_adp_type
_atom_site_occupancy
_atom_site_symmetry_multiplicity
_atom_site_calc_flag
_atom_site_refinement_flags
_atom_site_disorder_assembly
_atom_site_disorder_group
Mo1 Mo 0.60243(4) 0.82937(4) 0.22637(3) 0.0383(2) Uani 0.9124(6) 1 d P A 1
Mo2 Mo 0.62779(5) 0.66886(4) 0.21732(3) 0.0420(2) Uani 0.9124(6) 1 d P A 1
Mo3 Mo 0.74405(4) 0.59317(3) 0.29483(4) 0.0388(2) Uani 0.9124(6) 1 d P A 1
Mo4 Mo 0.83757(4) 0.67729(3) 0.38087(3) 0.0374(2) Uani 0.9124(6) 1 d P A 1
Mo5 Mo 0.80965(4) 0.83589(3) 0.39190(3) 0.0376(2) Uani 0.9124(6) 1 d P A 1
Mo6 Mo 0.69898(4) 0.91325(3) 0.31046(3) 0.0370(2) Uani 0.9124(6) 1 d P A 1
Mn1 Mn 0.71964(7) 0.75317(5) 0.30342(6) 0.0322(3) Uani 1 1 d . A 1
O1 O 0.6053(3) 0.8788(3) 0.2868(2) 0.0514(18) Uani 1 1 d . A 1
O2 O 0.7246(3) 0.8251(3) 0.2580(2) 0.0436(18) Uani 1 1 d . A 1
O3 O 0.6135(3) 0.7420(2) 0.2852(2) 0.0399(16) Uani 1 1 d . A 1
O4 O 0.6260(4) 0.8848(3) 0.1823(3) 0.059(2) Uani 1 1 d . A 1
O5 O 0.5064(3) 0.8214(3) 0.2217(3) 0.076(2) Uani 1 1 d . A 1
O6 O 0.6410(3) 0.7545(3) 0.1911(2) 0.0499(19) Uani 1 1 d . A 1
O7 O 0.5305(3) 0.6594(3) 0.2136(3) 0.065(2) Uani 1 1 d . A 1
O8 O 0.6646(4) 0.6255(3) 0.1678(3) 0.073(2) Uani 1 1 d . A 1
O9 O 0.6439(3) 0.6134(3) 0.2714(2) 0.0520(19) Uani 1 1 d . A 1
O10 O 0.7444(3) 0.6914(3) 0.2502(2) 0.0484(19) Uani 1 1 d . A 1
O11 O 0.7793(3) 0.5478(3) 0.2458(3) 0.058(2) Uani 1 1 d . A 1
O12 O 0.7233(4) 0.5383(3) 0.3375(2) 0.058(2) Uani 1 1 d . A 1
O13 O 0.8380(3) 0.6281(2) 0.3191(2) 0.0457(18) Uani 1 1 d . A 1
O14 O 0.7168(3) 0.6778(2) 0.3503(2) 0.0435(18) Uani 1 1 d . A 1
O15 O 0.9299(3) 0.6894(3) 0.3831(2) 0.0415(14) Uiso 1 1 d . A 1
O16 O 0.7991(3) 0.7509(2) 0.4163(2) 0.0439(18) Uani 1 1 d . A 1
O17 O 0.8212(3) 0.7630(2) 0.3238(2) 0.0357(16) Uani 1 1 d . A 1
O18 O 0.6912(3) 0.8152(2) 0.3588(2) 0.0407(17) Uani 1 1 d . A 1
O19 O 0.7928(3) 0.8922(3) 0.3346(2) 0.0468(18) Uani 1 1 d . A 1
O20 O 0.9007(3) 0.8463(3) 0.3957(3) 0.0536(19) Uani 1 1 d . A 1
O21 O 0.7743(4) 0.8772(3) 0.4411(2) 0.062(2) Uani 1 1 d . A 1
O22 O 0.6668(3) 0.9621(3) 0.3560(3) 0.055(2) Uani 1 1 d . A 1
O23 O 0.7244(4) 0.9638(3) 0.2629(3) 0.059(2) Uani 1 1 d . A 1
O24 O 0.8182(4) 0.6228(3) 0.4232(2) 0.058(2) Uani 1 1 d . A 1
O25 O 0.4635(4) 0.7959(3) 0.4028(3) 0.088(3) Uani 1 1 d . A 1
O26 O 0.9866(4) 0.7085(3) 0.2198(3) 0.084(3) Uani 1 1 d . A 1
O27 O 0.5980(6) 0.5870(5) 0.4683(4) 0.096(3) Uiso 0.80 1 d P B 1
O28 O 0.8612(5) 0.9033(4) 0.1312(3) 0.072(3) Uiso 0.80 1 d P C 1
O29 O 0.3968(6) 0.7876(5) 0.9615(4) 0.099(3) Uiso 0.80 1 d P D 1
N1 N 0.5406(4) 0.7150(3) 0.4135(3) 0.047(2) Uani 1 1 d . A 1
H1 H 0.5479 0.6808 0.4308 0.056 Uiso 1 1 calc R A 1
N2 N 0.9012(4) 0.7851(3) 0.1965(3) 0.048(2) Uani 1 1 d . A 1
H2 H 0.8935 0.8154 0.1754 0.057 Uiso 1 1 calc R A 1
N3 N 0.9203(4) 0.0388(3) 0.3487(3) 0.059(3) Uani 1 1 d . E 1
N4 N 0.0193(4) 0.5365(3) 0.2644(3) 0.093(4) Uani 1 1 d D F 1
N5 N 0.5728(4) 0.7455(4) 0.0531(3) 0.087(4) Uani 1 1 d D G 1
N6 N 0.7055(7) 0.5207(8) 0.4822(6) 0.077(5) Uiso 0.50 1 d PD B 1
N7 N 0.8241(5) 1.0057(4) 0.1376(5) 0.094(4) Uiso 0.80 1 d PD C 1
N8 N 0.3972(4) 0.8104(5) 0.8792(3) 0.070(3) Uiso 0.80 1 d PD D 1
C1 C 0.5996(4) 0.7309(4) 0.3760(3) 0.040(3) Uani 1 1 d . A 1
C2 C 0.6545(5) 0.6748(4) 0.3829(3) 0.055(3) Uani 1 1 d . A 1
H2A H 0.6720 0.6747 0.4172 0.066 Uiso 1 1 calc R A 1
H2B H 0.6284 0.6348 0.3772 0.066 Uiso 1 1 calc R A 1
C3 C 0.6335(4) 0.7969(4) 0.3892(4) 0.047(3) Uani 1 1 d . A 1
H3A H 0.5948 0.8291 0.3871 0.057 Uiso 1 1 calc R A 1
H3B H 0.6509 0.7958 0.4234 0.057 Uiso 1 1 calc R A 1
C4 C 0.5629(4) 0.7317(4) 0.3250(4) 0.053(3) Uani 1 1 d . A 1
H4A H 0.5379 0.6911 0.3198 0.063 Uiso 1 1 calc R A 1
H4B H 0.5257 0.7652 0.3245 0.063 Uiso 1 1 calc R A 1
C5 C 0.4780(5) 0.7470(4) 0.4237(4) 0.052(3) Uani 1 1 d . A 1
C6 C 0.4236(3) 0.7180(2) 0.4607(2) 0.048(3) Uani 1 1 d G A 1
C7 C 0.4447(4) 0.6754(3) 0.4981(2) 0.079(4) Uani 1 1 d G A 1
H7 H 0.4940 0.6628 0.5009 0.094 Uiso 1 1 calc R A 1
C8 C 0.3921(5) 0.6518(3) 0.5313(2) 0.109(5) Uani 1 1 d G A 1
H8 H 0.4061 0.6233 0.5563 0.131 Uiso 1 1 calc R A 1
C9 C 0.3184(4) 0.6706(4) 0.5271(3) 0.086(4) Uani 1 1 d G A 1
H9 H 0.2832 0.6548 0.5493 0.104 Uiso 1 1 calc R A 1
C10 C 0.2973(3) 0.7132(4) 0.4897(3) 0.092(5) Uani 1 1 d G A 1
H10 H 0.2480 0.7258 0.4869 0.110 Uiso 1 1 calc R A 1
C11 C 0.3499(3) 0.7368(3) 0.4565(2) 0.075(4) Uani 1 1 d G A 1
H11 H 0.3358 0.7653 0.4315 0.090 Uiso 1 1 calc R A 1
C12 C 0.8432(5) 0.7723(4) 0.2310(3) 0.044(3) Uani 1 1 d . A 1
C13 C 0.8759(5) 0.7732(4) 0.2854(3) 0.044(2) Uiso 1 1 d . A 1
H13A H 0.9136 0.7402 0.2880 0.053 Uiso 1 1 calc R A 1
H13B H 0.8998 0.8142 0.2910 0.053 Uiso 1 1 calc R A 1
C14 C 0.8083(5) 0.7055(4) 0.2186(4) 0.050(3) Uani 1 1 d . A 1
H14A H 0.7930 0.7048 0.1838 0.060 Uiso 1 1 calc R A 1
H14B H 0.8455 0.6724 0.2232 0.060 Uiso 1 1 calc R A 1
C15 C 0.7856(4) 0.8249(4) 0.2234(3) 0.038(2) Uiso 1 1 d . A 1
H15A H 0.8105 0.8660 0.2255 0.045 Uiso 1 1 calc R A 1
H15B H 0.7658 0.8210 0.1899 0.045 Uiso 1 1 calc R A 1
C16 C 0.9669(6) 0.7545(5) 0.1934(4) 0.066(4) Uani 1 1 d . A 1
C17 C 1.0231(3) 0.7761(3) 0.1549(2) 0.067(4) Uani 1 1 d G A 1
C18 C 1.0971(3) 0.7612(3) 0.1635(3) 0.088(4) Uani 1 1 d G A 1
H18 H 1.1106 0.7390 0.1922 0.106 Uiso 1 1 calc R A 1
C19 C 1.1510(3) 0.7795(4) 0.1292(3) 0.090(4) Uiso 1 1 d G A 1
H19 H 1.2005 0.7695 0.1349 0.108 Uiso 1 1 calc R A 1
C20 C 1.1308(5) 0.8127(5) 0.0862(3) 0.101(5) Uiso 1 1 d G A 1
H20 H 1.1668 0.8249 0.0633 0.122 Uiso 1 1 calc R A 1
C21 C 1.0568(5) 0.8276(4) 0.0776(3) 0.104(5) Uiso 1 1 d G A 1
H21 H 1.0433 0.8498 0.0489 0.124 Uiso 1 1 calc R A 1
C22 C 1.0029(4) 0.8093(3) 0.1119(3) 0.088(4) Uiso 1 1 d G A 1
H22 H 0.9533 0.8193 0.1062 0.105 Uiso 1 1 calc R A 1
C23 C 0.8585(5) 0.0232(5) 0.3830(4) 0.062(3) Uiso 1 1 d . E 1
H23A H 0.8703 -0.0176 0.3984 0.074 Uiso 1 1 calc R E 1
H23B H 0.8149 0.0163 0.3624 0.074 Uiso 1 1 calc R E 1
C24 C 0.8360(6) 0.0685(5) 0.4247(4) 0.063(3) Uiso 1 1 d . E 1
H24A H 0.8741 0.0686 0.4503 0.076 Uiso 1 1 calc R E 1
H24B H 0.8317 0.1117 0.4116 0.076 Uiso 1 1 calc R E 1
C25 C 0.7629(7) 0.0485(5) 0.4475(4) 0.102(4) Uani 1 1 d . E 1
H25A H 0.7660 0.0042 0.4583 0.123 Uiso 1 1 calc R E 1
H25B H 0.7241 0.0514 0.4224 0.123 Uiso 1 1 calc R E 1
C26 C 0.7430(6) 0.0913(6) 0.4922(5) 0.106(5) Uani 1 1 d . E 1
H26A H 0.7835 0.0915 0.5156 0.158 Uiso 1 1 calc R E 1
H26B H 0.6994 0.0749 0.5083 0.158 Uiso 1 1 calc R E 1
H26C H 0.7339 0.1342 0.4808 0.158 Uiso 1 1 calc R E 1
C27 C 0.9914(5) 0.0469(5) 0.3814(5) 0.077(4) Uani 1 1 d . E 1
H27A H 1.0340 0.0523 0.3596 0.092 Uiso 1 1 calc R E 1
H27B H 0.9866 0.0856 0.4013 0.092 Uiso 1 1 calc R E 1
C28 C 1.0053(6) -0.0083(7) 0.4153(4) 0.075(4) Uiso 0.80 1 d PD E 1
H28A H 1.0164 -0.0459 0.3954 0.090 Uiso 1 1 calc R E 1
H28B H 0.9606 -0.0171 0.4343 0.090 Uiso 1 1 calc R E 1
C29 C 1.0679(7) 0.0036(6) 0.4507(4) 0.077(5) Uiso 0.70 1 d PD E 1
H29A H 1.0754 -0.0347 0.4706 0.092 Uiso 0.70 1 calc PR E 1
H29B H 1.1127 0.0107 0.4314 0.092 Uiso 0.70 1 calc PR E 1
C30 C 1.0573(10) 0.0592(6) 0.4852(6) 0.092(6) Uiso 0.70 1 d PD E 1
H30A H 1.0594 0.0984 0.4665 0.138 Uiso 0.70 1 calc PR E 1
H30B H 1.0959 0.0591 0.5099 0.138 Uiso 0.70 1 calc PR E 1
H30C H 1.0100 0.0557 0.5014 0.138 Uiso 0.70 1 calc PR E 1
C31 C 0.9305(6) -0.0150(4) 0.3119(4) 0.074(3) Uani 1 1 d . E 1
H31A H 0.9351 -0.0550 0.3302 0.089 Uiso 1 1 calc R E 1
H31B H 0.8867 -0.0180 0.2911 0.089 Uiso 1 1 calc R E 1
C32 C 0.9954(6) -0.0071(4) 0.2800(4) 0.077(4) Uani 1 1 d . E 1
H32A H 1.0403 -0.0118 0.2997 0.093 Uiso 1 1 calc R E 1
H32B H 0.9954 0.0355 0.2654 0.093 Uiso 1 1 calc R E 1
C33 C 0.9933(7) -0.0576(5) 0.2390(5) 0.106(5) Uani 1 1 d . E 1
H33A H 0.9508 -0.0499 0.2176 0.127 Uiso 1 1 calc R E 1
H33B H 0.9877 -0.0997 0.2539 0.127 Uiso 1 1 calc R E 1
C34 C 1.0656(7) -0.0561(5) 0.2069(5) 0.107(5) Uani 1 1 d . E 1
H34A H 1.0702 -0.0150 0.1910 0.160 Uiso 1 1 calc R E 1
H34B H 1.0632 -0.0890 0.1818 0.160 Uiso 1 1 calc R E 1
H34C H 1.1078 -0.0634 0.2280 0.160 Uiso 1 1 calc R E 1
C35 C 0.9101(6) 0.1044(5) 0.3235(4) 0.076(4) Uani 1 1 d . E 1
H35A H 0.8986 0.1355 0.3493 0.091 Uiso 1 1 calc R E 1
H35B H 0.9572 0.1168 0.3089 0.091 Uiso 1 1 calc R E 1
C36 C 0.8508(6) 0.1095(7) 0.2831(7) 0.139(7) Uani 1 1 d . E 1
H36A H 0.8055 0.0878 0.2928 0.167 Uiso 1 1 calc R E 1
H36B H 0.8681 0.0923 0.2515 0.167 Uiso 1 1 calc R E 1
C37 C 0.8387(9) 0.1895(7) 0.2801(6) 0.128(6) Uiso 1 1 d . E 1
H37A H 0.8296 0.2071 0.3131 0.154 Uiso 1 1 calc R E 1
H37B H 0.8822 0.2101 0.2661 0.154 Uiso 1 1 calc R E 1
C38 C 0.7691(12) 0.2003(11) 0.2452(8) 0.150(8) Uiso 0.80 1 d P E 1
H38A H 0.7829 0.1929 0.2110 0.225 Uiso 0.80 1 calc PR E 1
H38B H 0.7516 0.2436 0.2488 0.225 Uiso 0.80 1 calc PR E 1
H38C H 0.7304 0.1711 0.2545 0.225 Uiso 0.80 1 calc PR E 1
C39 C 0.0940(5) 0.5311(4) 0.2380(4) 0.073(3) Uiso 1 1 d D F 1
H39A H 0.1320 0.5254 0.2633 0.088 Uiso 1 1 calc R F 1
H39B H 0.0934 0.4926 0.2177 0.088 Uiso 1 1 calc R F 1
C40 C 0.1167(5) 0.5861(5) 0.2053(5) 0.117(5) Uiso 1 1 d D F 1
H40A H 0.0876 0.5856 0.1748 0.141 Uiso 1 1 calc R F 1
H40B H 0.1073 0.6263 0.2224 0.141 Uiso 1 1 calc R F 1
C41 C 0.1973(6) 0.5813(7) 0.1926(5) 0.093(6) Uiso 0.70 1 d PD F 1
H41A H 0.2190 0.6226 0.1845 0.111 Uiso 1 1 calc R F 1
H41B H 0.2258 0.5607 0.2188 0.111 Uiso 1 1 calc R F 1
C42 C 0.1885(9) 0.5400(7) 0.1482(5) 0.083(5) Uiso 0.70 1 d PD F 1
H42A H 0.1689 0.4991 0.1581 0.124 Uiso 0.70 1 calc PR F 1
H42B H 0.2358 0.5341 0.1324 0.124 Uiso 0.70 1 calc PR F 1
H42C H 0.1549 0.5600 0.1251 0.124 Uiso 0.70 1 calc PR F 1
C43 C -0.0384(5) 0.5574(5) 0.2282(3) 0.077(3) Uiso 1 1 d D F 1
H43A H -0.0208 0.5963 0.2121 0.093 Uiso 1 1 calc R F 1
H43B H -0.0824 0.5688 0.2470 0.093 Uiso 1 1 calc R F 1
C44 C -0.0616(7) 0.5107(5) 0.1872(4) 0.109(5) Uiso 1 1 d D F 1
H44A H -0.0912 0.4768 0.2020 0.131 Uiso 1 1 calc R F 1
H44B H -0.0175 0.4912 0.1730 0.131 Uiso 1 1 calc R F 1
C45 C -0.1060(7) 0.5426(6) 0.1455(4) 0.130(6) Uiso 1 1 d D F 1
H45A H -0.1226 0.5099 0.1222 0.156 Uiso 1 1 calc R F 1
H45B H -0.1497 0.5627 0.1597 0.156 Uiso 1 1 calc R F 1
C46 C -0.0620(11) 0.5922(8) 0.1175(8) 0.121(9) Uiso 0.60 1 d PD F 1
H46A H -0.0459 0.6249 0.1403 0.182 Uiso 0.60 1 calc PR F 1
H46B H -0.0924 0.6110 0.0920 0.182 Uiso 0.60 1 calc PR F 1
H46C H -0.0195 0.5723 0.1024 0.182 Uiso 0.60 1 calc PR F 1
C47 C -0.0030(5) 0.4746(5) 0.2903(4) 0.095(4) Uiso 1 1 d D F 1
H47A H -0.0069 0.4415 0.2649 0.114 Uiso 1 1 calc R F 1
H47B H 0.0370 0.4623 0.3125 0.114 Uiso 1 1 calc R F 1
C48 C -0.0738(6) 0.4741(5) 0.3200(5) 0.115(5) Uiso 1 1 d D F 1
H48A H -0.1152 0.4832 0.2980 0.138 Uiso 1 1 calc R F 1
H48B H -0.0717 0.5075 0.3452 0.138 Uiso 1 1 calc R F 1
C49 C -0.0860(6) 0.4104(6) 0.3450(6) 0.123(7) Uiso 0.80 1 d PD F 1
H49A H -0.0727 0.3768 0.3217 0.148 Uiso 0.80 1 calc PR F 1
H49B H -0.0526 0.4073 0.3733 0.148 Uiso 0.80 1 calc PR F 1
C50 C -0.1635(8) 0.3982(19) 0.3631(13) 0.156(17) Uiso 0.40 1 d PD F 1
H50A H -0.1956 0.3914 0.3350 0.234 Uiso 0.40 1 calc PR F 1
H50B H -0.1806 0.4346 0.3818 0.234 Uiso 0.40 1 calc PR F 1
H50C H -0.1639 0.3609 0.3841 0.234 Uiso 0.40 1 calc PR F 1
C50' C -0.1198(12) 0.3573(10) 0.3076(9) 0.069(6) Uiso 0.50 1 d P H 2
C51 C 0.0269(6) 0.5899(5) 0.3032(3) 0.082(3) Uiso 1 1 d D . .
H51A H 0.0447 0.6281 0.2864 0.099 Uiso 1 1 calc R F 1
H51B H -0.0220 0.5995 0.3163 0.099 Uiso 1 1 calc R F 1
C52 C 0.0781(7) 0.5758(6) 0.3468(5) 0.087(5) Uiso 0.70 1 d PD F .
H52A H 0.0502 0.5534 0.3724 0.105 Uiso 0.70 1 calc PR . .
H52B H 0.1171 0.5473 0.3355 0.105 Uiso 0.70 1 calc PR . .
C53 C 0.1134(7) 0.6346(7) 0.3700(5) 0.136(7) Uiso 0.80 1 d PD . .
H53A H 0.1360 0.6582 0.3427 0.163 Uiso 0.80 1 calc PR F .
H53B H 0.0730 0.6608 0.3823 0.163 Uiso 0.80 1 calc PR . .
C54 C 0.1697(12) 0.632(3) 0.4107(8) 0.077(17) Uiso 0.20 1 d PD F .
H54A H 0.1659 0.5922 0.4281 0.116 Uiso 0.20 1 calc PR . .
H54B H 0.1610 0.6669 0.4336 0.116 Uiso 0.20 1 calc PR . .
H54C H 0.2184 0.6364 0.3966 0.116 Uiso 0.20 1 calc PR . .
C55 C 0.6483(5) 0.7342(7) 0.0759(4) 0.107(5) Uiso 1 1 d D . .
H55A H 0.6556 0.7653 0.1024 0.128 Uiso 1 1 calc R G 1
H55B H 0.6485 0.6920 0.0911 0.128 Uiso 1 1 calc R G 1
C56 C 0.7130(5) 0.7385(7) 0.0407(5) 0.122(5) Uiso 1 1 d D G .
H56A H 0.7123 0.7797 0.0239 0.146 Uiso 1 1 calc R . .
H56B H 0.7088 0.7053 0.0155 0.146 Uiso 1 1 calc R . .
C57 C 0.7856(5) 0.7308(7) 0.0682(4) 0.100(4) Uiso 1 1 d D . .
H57A H 0.7883 0.7636 0.0939 0.120 Uiso 1 1 calc R G .
H57B H 0.7854 0.6895 0.0849 0.120 Uiso 1 1 calc R . .
C58 C 0.8537(7) 0.7351(8) 0.0369(6) 0.083(5) Uiso 0.70 1 d PD G .
H58A H 0.8460 0.7121 0.0062 0.125 Uiso 0.70 1 calc PR . .
H58B H 0.8948 0.7166 0.0546 0.125 Uiso 0.70 1 calc PR . .
H58C H 0.8642 0.7793 0.0296 0.125 Uiso 0.70 1 calc PR . .
C59 C 0.5569(8) 0.6953(4) 0.0146(4) 0.109(5) Uiso 1 1 d D . .
H59A H 0.5914 0.7004 -0.0129 0.130 Uiso 1 1 calc R G 1
H59B H 0.5073 0.7019 0.0016 0.130 Uiso 1 1 calc R G 1
C60 C 0.5629(8) 0.6266(4) 0.0348(5) 0.077(5) Uiso 0.70 1 d PD G .
H60A H 0.6143 0.6173 0.0426 0.092 Uiso 0.70 1 calc PR . .
H60B H 0.5346 0.6233 0.0656 0.092 Uiso 0.70 1 calc PR . .
C61 C 0.5347(10) 0.5783(5) -0.0019(6) 0.087(6) Uiso 0.60 1 d PD . .
H61A H 0.4823 0.5867 -0.0066 0.105 Uiso 1 1 calc R G .
H61B H 0.5587 0.5873 -0.0336 0.105 Uiso 1 1 calc R . .
C62 C 0.5428(15) 0.5085(6) 0.0074(10) 0.110(10) Uiso 0.50 1 d PD G .
H62A H 0.5624 0.4881 -0.0219 0.164 Uiso 0.50 1 calc PR . .
H62B H 0.4952 0.4905 0.0153 0.164 Uiso 0.50 1 calc PR . .
H62C H 0.5760 0.5019 0.0350 0.164 Uiso 0.50 1 calc PR . .
C63 C 0.5174(5) 0.7401(6) 0.0954(4) 0.089(4) Uiso 1 1 d D . .
H63A H 0.5344 0.7672 0.1225 0.107 Uiso 1 1 calc R G 1
H63B H 0.5180 0.6962 0.1073 0.107 Uiso 1 1 calc R G 1
C64 C 0.4379(5) 0.7579(8) 0.0837(4) 0.116(6) Uiso 0.90 1 d PD G .
H64A H 0.4358 0.8024 0.0733 0.140 Uiso 1 1 calc R . .
H64B H 0.4201 0.7317 0.0563 0.140 Uiso 1 1 calc R . .
C65 C 0.3890(8) 0.7486(5) 0.1277(5) 0.099(5) Uiso 0.80 1 d PD . .
H65A H 0.4104 0.7714 0.1558 0.119 Uiso 0.80 1 calc PR G .
H65B H 0.3413 0.7680 0.1206 0.119 Uiso 0.80 1 calc PR . .
C66 C 0.3766(17) 0.6817(6) 0.1426(11) 0.135(12) Uiso 0.50 1 d PD G .
H66A H 0.3445 0.6612 0.1189 0.202 Uiso 0.50 1 calc PR . .
H66B H 0.3541 0.6805 0.1751 0.202 Uiso 0.50 1 calc PR . .
H66C H 0.4233 0.6594 0.1436 0.202 Uiso 0.50 1 calc PR . .
C67 C 0.5711(9) 0.8107(4) 0.0269(5) 0.137(6) Uiso 1 1 d D . .
H67A H 0.6022 0.8093 -0.0026 0.165 Uiso 1 1 calc R G 1
H67B H 0.5208 0.8203 0.0164 0.165 Uiso 1 1 calc R G 1
C68 C 0.5981(9) 0.8624(5) 0.0612(5) 0.107(6) Uiso 0.80 1 d PD G .
H68A H 0.5700 0.8628 0.0921 0.129 Uiso 0.80 1 calc PR . .
H68B H 0.6503 0.8568 0.0689 0.129 Uiso 0.80 1 calc PR . .
C69 C 0.5856(8) 0.9221(4) 0.0324(5) 0.091(5) Uiso 0.80 1 d PD . .
H69A H 0.5330 0.9273 0.0258 0.109 Uiso 0.80 1 calc PR G .
H69B H 0.6113 0.9195 0.0006 0.109 Uiso 0.80 1 calc PR . .
C70 C 0.6137(11) 0.9787(7) 0.0614(7) 0.076(7) Uiso 0.50 1 d PD G .
H70A H 0.5808 0.9872 0.0889 0.113 Uiso 0.50 1 calc PR . .
H70B H 0.6158 1.0155 0.0400 0.113 Uiso 0.50 1 calc PR . .
H70C H 0.6624 0.9695 0.0740 0.113 Uiso 0.50 1 calc PR . .
C71 C 0.6474(7) 0.5508(7) 0.4558(6) 0.096(5) Uiso 0.80 1 d PD . .
H71 H 0.6468 0.5410 0.4219 0.115 Uiso 0.80 1 calc PR B 1
C72 C 0.7463(12) 0.4832(10) 0.4578(8) 0.074(7) Uiso 0.50 1 d P . .
H72A H 0.7167 0.4491 0.4443 0.111 Uiso 0.50 1 calc PR B 1
H72B H 0.7835 0.4657 0.4794 0.111 Uiso 0.50 1 calc PR B 1
H72C H 0.7696 0.5062 0.4310 0.111 Uiso 0.50 1 calc PR B 1
C73 C 0.721(3) 0.566(2) 0.5205(18) 0.055(13) Uiso 0.20 1 d P . .
H73A H 0.7253 0.6079 0.5062 0.082 Uiso 0.20 1 calc PR B 1
H73B H 0.7669 0.5547 0.5366 0.082 Uiso 0.20 1 calc PR B 1
H73C H 0.6817 0.5655 0.5446 0.082 Uiso 0.20 1 calc PR B 1
C74 C 0.8077(9) 0.9407(5) 0.1415(6) 0.088(5) Uiso 0.80 1 d PD . .
H74 H 0.7611 0.9258 0.1510 0.106 Uiso 0.80 1 calc PR C 1
C75 C 0.7618(7) 1.0464(7) 0.1518(7) 0.124(7) Uiso 0.80 1 d PD . .
H75A H 0.7339 1.0577 0.1226 0.186 Uiso 0.80 1 calc PR C 1
H75B H 0.7801 1.0846 0.1675 0.186 Uiso 0.80 1 calc PR C 1
H75C H 0.7304 1.0236 0.1748 0.186 Uiso 0.80 1 calc PR C 1
C76 C 0.8992(6) 1.0287(8) 0.1252(7) 0.111(6) Uiso 0.80 1 d PD . .
H76A H 0.9223 1.0457 0.1547 0.167 Uiso 0.80 1 calc PR C 1
H76B H 0.8960 1.0616 0.1002 0.167 Uiso 0.80 1 calc PR C 1
H76C H 0.9283 0.9937 0.1126 0.167 Uiso 0.80 1 calc PR C 1
C77 C 0.4270(8) 0.7905(7) 0.9263(4) 0.080(4) Uiso 0.80 1 d PD . .
H77 H 0.4768 0.7789 0.9269 0.095 Uiso 0.80 1 calc PR D 1
C78 C 0.3174(6) 0.8283(10) 0.8771(10) 0.118(8) Uiso 0.60 1 d PD . .
H78A H 0.3112 0.8646 0.8555 0.178 Uiso 0.60 1 calc PR D 1
H78B H 0.3004 0.8389 0.9101 0.178 Uiso 0.60 1 calc PR D 1
H78C H 0.2891 0.7928 0.8644 0.178 Uiso 0.60 1 calc PR D 1
C79 C 0.4412(8) 0.8165(8) 0.8313(4) 0.091(5) Uiso 0.80 1 d PD . .
H79A H 0.4296 0.8565 0.8154 0.137 Uiso 0.80 1 calc PR D 1
H79B H 0.4288 0.7817 0.8094 0.137 Uiso 0.80 1 calc PR D 1
H79C H 0.4932 0.8151 0.8389 0.137 Uiso 0.80 1 calc PR D 1
Mo1' Mo 0.6343(6) 0.8161(5) 0.1958(4) 0.053(3) Uiso 0.0876(6) 1 d P A 2
Mo2' Mo 0.7220(6) 0.9064(5) 0.2790(4) 0.052(3) Uiso 0.0876(6) 1 d P A 2
Mo3' Mo 0.8338(7) 0.8348(6) 0.3629(5) 0.069(3) Uiso 0.0876(6) 1 d P A 2
Mo4' Mo 0.8632(7) 0.6777(6) 0.3553(5) 0.066(3) Uiso 0.0876(6) 1 d P A 2
Mo5' Mo 0.7720(7) 0.5868(6) 0.2703(5) 0.067(3) Uiso 0.0876(6) 1 d P A 2
Mo6' Mo 0.6586(7) 0.6560(6) 0.1892(5) 0.064(3) Uiso 0.0876(6) 1 d P A 2

loop_
_atom_site_aniso_label
_atom_site_aniso_U_11
_atom_site_aniso_U_22
_atom_site_aniso_U_33
_atom_site_aniso_U_23
_atom_site_aniso_U_13
_atom_site_aniso_U_12
Mo1 0.0410(4) 0.0324(4) 0.0415(5) 0.0062(4) -0.0153(4) 0.0006(4)
Mo2 0.0527(5) 0.0297(4) 0.0437(5) 0.0017(4) -0.0147(4) -0.0111(4)
Mo3 0.0422(4) 0.0225(3) 0.0517(5) 0.0027(4) -0.0034(4) -0.0016(3)
Mo4 0.0381(4) 0.0328(4) 0.0414(5) 0.0086(4) -0.0114(4) 0.0046(3)
Mo5 0.0407(4) 0.0312(4) 0.0409(5) -0.0023(4) -0.0141(4) -0.0041(3)
Mo6 0.0372(4) 0.0240(3) 0.0498(5) -0.0024(4) -0.0099(4) 0.0000(3)
Mn1 0.0327(5) 0.0190(4) 0.0449(7) 0.0056(5) -0.0114(5) -0.0011(4)
O1 0.061(3) 0.038(3) 0.055(4) 0.003(3) -0.012(3) -0.027(3)
O2 0.054(3) 0.052(3) 0.025(3) 0.000(3) -0.010(3) -0.007(3)
O3 0.032(3) 0.027(3) 0.060(4) 0.019(3) -0.027(3) -0.004(2)
O4 0.068(4) 0.034(3) 0.074(5) 0.025(3) -0.009(4) -0.004(3)
O5 0.047(3) 0.082(4) 0.099(5) 0.033(4) -0.040(4) -0.030(3)
O6 0.057(4) 0.055(4) 0.038(4) 0.011(3) -0.019(3) -0.017(3)
O7 0.054(3) 0.061(4) 0.079(5) 0.013(4) -0.022(4) -0.038(3)
O8 0.115(6) 0.044(4) 0.061(5) -0.016(3) -0.017(4) 0.001(4)
O9 0.050(3) 0.036(3) 0.070(4) 0.017(3) -0.022(3) 0.006(3)
O10 0.056(4) 0.047(3) 0.042(4) 0.007(3) 0.005(3) -0.003(3)
O11 0.058(4) 0.044(3) 0.073(5) -0.025(3) -0.004(4) 0.008(3)
O12 0.069(4) 0.037(3) 0.070(5) 0.030(3) -0.001(4) 0.006(3)
O13 0.038(3) 0.029(3) 0.070(4) 0.015(3) -0.012(3) 0.017(2)
O14 0.030(3) 0.016(2) 0.085(5) 0.004(3) -0.009(3) -0.008(2)
O16 0.049(3) 0.037(3) 0.046(4) -0.004(3) -0.019(3) -0.006(3)
O17 0.040(3) 0.031(3) 0.036(3) -0.009(3) 0.010(3) 0.019(2)
O18 0.022(3) 0.029(3) 0.071(4) 0.010(3) -0.025(3) -0.007(2)
O19 0.060(4) 0.037(3) 0.043(4) -0.016(3) -0.003(3) -0.017(3)
O20 0.039(3) 0.045(3) 0.077(5) -0.022(3) -0.022(3) 0.015(3)
O21 0.072(4) 0.064(4) 0.049(4) 0.009(4) -0.003(4) -0.009(4)
O22 0.039(3) 0.047(3) 0.078(5) -0.023(3) -0.013(3) -0.008(3)
O23 0.063(4) 0.031(3) 0.083(5) 0.017(3) -0.024(4) -0.021(3)
O24 0.072(4) 0.051(4) 0.051(4) 0.015(3) -0.012(4) 0.012(3)
O25 0.042(4) 0.071(4) 0.150(8) 0.031(5) 0.003(4) 0.011(3)
O26 0.070(4) 0.044(3) 0.136(7) 0.048(4) -0.005(5) 0.010(3)
N1 0.045(4) 0.041(4) 0.054(5) 0.009(4) -0.012(4) -0.006(3)
N2 0.062(5) 0.041(4) 0.040(5) 0.004(4) -0.003(4) -0.003(4)
N3 0.057(5) 0.041(4) 0.079(6) -0.009(4) -0.021(4) -0.009(4)
N4 0.074(6) 0.094(7) 0.112(8) 0.047(6) 0.032(6) 0.030(5)
N5 0.068(6) 0.130(8) 0.064(6) -0.021(6) -0.012(5) 0.014(5)
C1 0.033(4) 0.034(4) 0.053(6) 0.004(4) -0.012(4) 0.003(3)
C2 0.097(7) 0.036(4) 0.031(5) 0.003(5) 0.007(5) -0.020(5)
C3 0.037(4) 0.056(5) 0.049(6) -0.015(5) -0.015(5) 0.003(4)
C4 0.031(4) 0.036(4) 0.091(8) -0.006(5) -0.029(5) -0.013(4)
C5 0.040(5) 0.034(4) 0.082(7) 0.021(5) 0.002(5) 0.029(4)
C6 0.043(5) 0.053(5) 0.048(6) 0.000(5) 0.013(5) -0.002(4)
C7 0.103(9) 0.065(7) 0.068(8) 0.009(6) 0.014(7) 0.015(6)
C8 0.085(9) 0.115(9) 0.127(10) 0.074(8) 0.022(8) -0.007(8)
C9 0.110(9) 0.065(7) 0.084(8) -0.040(6) 0.015(7) 0.009(7)
C10 0.111(9) 0.044(6) 0.121(11) 0.005(7) 0.000(9) -0.031(6)
C11 0.061(7) 0.057(6) 0.108(10) -0.017(6) -0.004(7) 0.007(5)
C12 0.050(5) 0.038(4) 0.045(6) -0.006(4) 0.011(5) -0.020(4)
C14 0.077(6) 0.030(4) 0.042(6) 0.008(4) 0.013(5) 0.000(4)
C16 0.053(6) 0.054(6) 0.090(8) -0.023(6) 0.012(6) -0.018(5)
C17 0.081(7) 0.051(6) 0.070(8) -0.018(6) -0.006(6) 0.002(6)
C18 0.075(7) 0.095(8) 0.094(9) -0.004(7) 0.026(7) -0.043(6)
C25 0.114(9) 0.102(7) 0.091(8) -0.076(6) 0.038(7) -0.062(6)
C26 0.066(7) 0.123(10) 0.128(10) -0.068(8) 0.026(8) -0.012(7)
C27 0.043(5) 0.072(6) 0.115(9) -0.050(6) -0.011(6) -0.006(5)
C31 0.097(7) 0.052(5) 0.072(7) -0.024(6) 0.008(7) -0.042(5)
C32 0.091(7) 0.053(5) 0.088(8) -0.040(6) 0.025(6) -0.037(5)
C33 0.148(10) 0.075(6) 0.096(9) -0.062(6) 0.013(8) -0.061(7)
C34 0.150(11) 0.061(7) 0.110(10) -0.041(7) 0.072(8) -0.029(7)
C35 0.095(8) 0.064(7) 0.069(7) -0.010(6) -0.042(6) -0.004(6)
C36 0.029(6) 0.144(12) 0.244(19) -0.047(13) 0.001(9) -0.012(7)

loop_
_atom_type_symbol
_atom_type_description
_atom_type_scat_dispersion_real
_atom_type_scat_dispersion_imag
_atom_type_scat_source
Mo Mo -1.6832 0.6857 'International Tables Vol C Tables 4.2.6.8 and 6.1.1.4'
Mn Mn 0.3368 0.7283 'International Tables Vol C Tables 4.2.6.8 and 6.1.1.4'
O O 0.0106 0.0060 'International Tables Vol C Tables 4.2.6.8 and 6.1.1.4'
N N 0.0061 0.0033 'International Tables Vol C Tables 4.2.6.8 and 6.1.1.4'
C C 0.0033 0.0016 'International Tables Vol C Tables 4.2.6.8 and 6.1.1.4'
H H 0.0000 0.0000 'International Tables Vol C Tables 4.2.6.8 and 6.1.1.4'

loop_
_geom_angle_atom_site_label_1
_geom_angle_atom_site_label_2
_geom_angle_atom_site_label_3
_geom_angle
O4 Mo1 O5 105.2(3)
O4 Mo1 O1 102.2(3)
O5 Mo1 O1 98.0(3)
O4 Mo1 O6 96.8(3)
O5 Mo1 O6 104.0(3)
O1 Mo1 O6 145.9(2)
O4 Mo1 O2 92.3(3)
O5 Mo1 O2 161.5(3)
O1 Mo1 O2 72.2(2)
O6 Mo1 O2 79.1(2)
O4 Mo1 O3 160.3(3)
O5 Mo1 O3 93.2(3)
O1 Mo1 O3 81.6(2)
O6 Mo1 O3 71.5(2)
O2 Mo1 O3 70.20(18)
O8 Mo2 O7 106.2(3)
O8 Mo2 O9 102.0(3)
O7 Mo2 O9 97.4(3)
O8 Mo2 O6 99.0(3)
O7 Mo2 O6 101.8(3)
O9 Mo2 O6 146.2(3)
O8 Mo2 O10 92.7(3)
O7 Mo2 O10 160.1(3)
O9 Mo2 O10 72.1(2)
O6 Mo2 O10 80.7(2)
O8 Mo2 O3 162.8(3)
O7 Mo2 O3 90.4(3)
O9 Mo2 O3 79.8(2)
O6 Mo2 O3 72.5(2)
O10 Mo2 O3 71.41(19)
O12 Mo3 O11 103.1(3)
O12 Mo3 O13 102.9(3)
O11 Mo3 O13 97.9(3)
O12 Mo3 O9 99.2(3)
O11 Mo3 O9 102.3(3)
O13 Mo3 O9 145.6(2)
O12 Mo3 O14 92.1(3)
O11 Mo3 O14 163.5(2)
O13 Mo3 O14 72.1(2)
O9 Mo3 O14 81.2(2)
O12 Mo3 O10 160.6(3)
O11 Mo3 O10 95.1(3)
O13 Mo3 O10 81.0(2)
O9 Mo3 O10 69.8(2)
O14 Mo3 O10 70.8(2)
O24 Mo4 O15 106.8(3)
O24 Mo4 O16 97.8(3)
O15 Mo4 O16 102.5(3)
O24 Mo4 O13 102.8(3)
O15 Mo4 O13 96.1(3)
O16 Mo4 O13 146.9(2)
O24 Mo4 O14 92.7(3)
O15 Mo4 O14 159.5(3)
O16 Mo4 O14 80.4(2)
O13 Mo4 O14 73.0(2)
O24 Mo4 O17 160.1(3)
O15 Mo4 O17 91.9(2)
O16 Mo4 O17 70.9(2)
O13 Mo4 O17 81.4(2)
O14 Mo4 O17 69.72(18)
O20 Mo5 O21 105.0(3)
O20 Mo5 O16 101.5(3)
O21 Mo5 O16 99.7(3)
O20 Mo5 O19 97.0(3)
O21 Mo5 O19 104.2(3)
O16 Mo5 O19 144.6(2)
O20 Mo5 O18 161.0(3)
O21 Mo5 O18 92.5(3)
O16 Mo5 O18 82.4(2)
O19 Mo5 O18 71.0(2)
O20 Mo5 O17 92.5(3)
O21 Mo5 O17 161.8(3)
O16 Mo5 O17 71.2(2)
O19 Mo5 O17 78.3(2)
O18 Mo5 O17 70.97(19)
O22 Mo6 O23 104.8(3)
O22 Mo6 O19 101.7(3)
O23 Mo6 O19 99.2(3)
O22 Mo6 O1 99.2(3)
O23 Mo6 O1 102.6(3)
O19 Mo6 O1 144.7(2)
O22 Mo6 O2 165.0(2)
O23 Mo6 O2 89.1(2)
O19 Mo6 O2 81.1(2)
O1 Mo6 O2 71.8(2)
O22 Mo6 O18 96.0(3)
O23 Mo6 O18 158.4(3)
O19 Mo6 O18 70.6(2)
O1 Mo6 O18 79.2(2)
O2 Mo6 O18 70.83(19)
O17 Mn1 O2 92.9(2)
O17 Mn1 O10 93.4(2)
O2 Mn1 O10 92.4(2)
O17 Mn1 O3 177.6(3)
O2 Mn1 O3 88.9(2)
O10 Mn1 O3 88.0(2)
O17 Mn1 O14 86.1(2)
O2 Mn1 O14 178.7(3)
O10 Mn1 O14 86.9(2)
O3 Mn1 O14 92.1(2)
O17 Mn1 O18 88.0(2)
O2 Mn1 O18 88.7(2)
O10 Mn1 O18 178.2(2)
O3 Mn1 O18 90.6(2)
O14 Mn1 O18 92.1(2)
Mo1 O1 Mo6 119.8(3)
C15 O2 Mn1 116.0(5)
C15 O2 Mo6 122.4(5)
Mn1 O2 Mo6 102.8(2)
C15 O2 Mo1 118.9(5)
Mn1 O2 Mo1 102.2(2)
Mo6 O2 Mo1 90.0(2)
C4 O3 Mn1 116.9(5)
C4 O3 Mo2 122.9(4)
Mn1 O3 Mo2 99.0(2)
C4 O3 Mo1 123.5(4)
Mn1 O3 Mo1 98.7(2)
Mo2 O3 Mo1 89.7(2)
Mo2 O6 Mo1 121.2(3)
Mo2 O9 Mo3 121.5(3)
C14 O10 Mn1 117.8(5)
C14 O10 Mo2 122.4(5)
Mn1 O10 Mo2 101.5(3)
C14 O10 Mo3 117.9(5)
Mn1 O10 Mo3 101.5(2)
Mo2 O10 Mo3 90.7(2)
Mo4 O13 Mo3 118.4(3)
C2 O14 Mn1 115.8(5)
C2 O14 Mo4 121.5(5)
Mn1 O14 Mo4 101.5(2)
C2 O14 Mo3 121.2(4)
Mn1 O14 Mo3 100.8(3)
Mo4 O14 Mo3 91.32(18)
Mo5 O16 Mo4 122.4(3)
C13 O17 Mn1 117.8(5)
C13 O17 Mo4 119.0(4)
Mn1 O17 Mo4 102.8(2)
C13 O17 Mo5 120.8(5)
Mn1 O17 Mo5 101.7(2)
Mo4 O17 Mo5 89.93(19)
C3 O18 Mn1 116.4(5)
C3 O18 Mo5 121.1(5)
Mn1 O18 Mo5 99.4(2)
C3 O18 Mo6 126.4(5)
Mn1 O18 Mo6 97.6(2)
Mo5 O18 Mo6 89.65(17)
Mo6 O19 Mo5 123.7(3)
C5 N1 C1 128.7(7)
C16 N2 C12 126.8(8)
C23 N3 C31 109.5(7)
C23 N3 C35 112.2(8)
C31 N3 C35 113.1(8)
C23 N3 C27 107.1(8)
C31 N3 C27 110.3(7)
C35 N3 C27 104.4(7)
C43 N4 C47 111.1(7)
C43 N4 C39 109.7(7)
C47 N4 C39 112.5(7)
C43 N4 C51 106.9(7)
C47 N4 C51 109.5(7)
C39 N4 C51 106.8(7)
C59 N5 C55 110.0(9)
C59 N5 C63 109.6(8)
C55 N5 C63 106.3(7)
C59 N5 C67 107.6(7)
C55 N5 C67 110.0(9)
C63 N5 C67 113.2(9)
C72 N6 C71 116.9(17)
C72 N6 C73 132(2)
C71 N6 C73 102(2)
C74 N7 C75 112.5(11)
C74 N7 C76 122.0(11)
C75 N7 C76 125.2(11)
C77 N8 C78 117.9(13)
C77 N8 C79 124.9(9)
C78 N8 C79 117.1(12)
N1 C1 C4 107.2(6)
N1 C1 C2 102.0(7)
C4 C1 C2 113.3(7)
N1 C1 C3 109.0(7)
C4 C1 C3 111.5(7)
C2 C1 C3 113.2(7)
O14 C2 C1 113.6(7)
O18 C3 C1 114.3(7)
O3 C4 C1 113.4(6)
O25 C5 N1 121.0(9)
O25 C5 C6 120.3(7)
N1 C5 C6 118.6(7)
C7 C6 C11 120.0
C7 C6 C5 123.1(4)
C11 C6 C5 116.8(4)
C8 C7 C6 120.0
C7 C8 C9 120.0
C8 C9 C10 120.0
C9 C10 C11 120.0
C10 C11 C6 120.0
N2 C12 C15 106.3(7)
N2 C12 C14 109.0(7)
C15 C12 C14 109.8(7)
N2 C12 C13 108.9(7)
C15 C12 C13 111.7(7)
C14 C12 C13 111.0(7)
O17 C13 C12 113.7(7)
O10 C14 C12 112.0(7)
O2 C15 C12 116.0(7)
O26 C16 N2 125.6(10)
O26 C16 C17 115.1(8)
N2 C16 C17 119.3(9)
C18 C17 C22 120.0
C18 C17 C16 117.6(5)
C22 C17 C16 122.4(5)
C17 C18 C19 120.0
C20 C19 C18 120.0
C21 C20 C19 120.0
C22 C21 C20 120.0
C21 C22 C17 120.0
N3 C23 C24 121.4(8)
C25 C24 C23 111.0(8)
C24 C25 C26 110.9(9)
C28 C27 N3 113.4(8)
C27 C28 C29 112.6(10)
C30 C29 C28 115.1(12)
C32 C31 N3 113.3(8)
C31 C32 C33 108.9(9)
C32 C33 C34 111.2(9)
C36 C35 N3 117.3(9)
C35 C36 C37 101.2(11)
C38 C37 C36 105.8(13)
C40 C39 N4 117.1(7)
C41 C40 C39 110.2(9)
C42 C41 C40 96.7(11)
N4 C43 C44 118.2(8)
C43 C44 C45 113.1(9)
C46 C45 C44 112.7(12)
C48 C47 N4 118.1(8)
C47 C48 C49 111.5(9)
C50 C49 C48 115.5(17)
C52 C51 N4 115.8(8)
C53 C52 C51 114.4(10)
C54 C53 C52 124(2)
C56 C55 N5 115.9(9)
C55 C56 C57 111.2(9)
C58 C57 C56 115.7(10)
N5 C59 C60 113.3(9)
C61 C60 C59 111.9(10)
C62 C61 C60 121.0(15)
N5 C63 C64 117.0(8)
C65 C64 C63 111.5(10)
C66 C65 C64 115.5(16)
C68 C67 N5 110.7(9)
C69 C68 C67 103.7(10)
C68 C69 C70 109.9(11)
O27 C71 N6 133.2(15)
O28 C74 N7 114.8(12)
O29 C77 N8 126.0(14)

loop_
_geom_bond_atom_site_label_1
_geom_bond_atom_site_label_2
_geom_bond_distance
Mo1 O4 1.704(6)
Mo1 O5 1.744(6)
Mo1 O1 1.918(6)
Mo1 O6 1.953(6)
Mo1 O2 2.361(6)
Mo1 O3 2.416(5)
Mo2 O8 1.735(7)
Mo2 O7 1.768(6)
Mo2 O9 1.876(6)
Mo2 O6 1.934(6)
Mo2 O10 2.328(6)
Mo2 O3 2.388(6)
Mo3 O12 1.659(6)
Mo3 O11 1.738(6)
Mo3 O13 1.955(5)
Mo3 O9 1.957(6)
Mo3 O14 2.357(6)
Mo3 O10 2.372(6)
Mo4 O24 1.642(6)
Mo4 O15 1.685(5)
Mo4 O16 1.934(6)
Mo4 O13 1.944(6)
Mo4 O14 2.326(5)
Mo4 O17 2.371(5)
Mo5 O20 1.658(5)
Mo5 O21 1.698(7)
Mo5 O16 1.898(5)
Mo5 O19 1.955(6)
Mo5 O18 2.351(5)
Mo5 O17 2.382(5)
Mo6 O22 1.690(6)
Mo6 O23 1.714(6)
Mo6 O19 1.864(6)
Mo6 O1 1.943(6)
Mo6 O2 2.360(6)
Mo6 O18 2.424(5)
Mn1 O17 1.921(5)
Mn1 O2 1.933(6)
Mn1 O10 1.973(6)
Mn1 O3 1.989(5)
Mn1 O14 2.012(6)
Mn1 O18 2.033(6)
O2 C15 1.436(10)
O3 C4 1.418(11)
O10 C14 1.458(11)
O14 C2 1.424(11)
O17 C13 1.440(10)
O18 C3 1.374(10)
O25 C5 1.192(11)
O26 C16 1.244(12)
O27 C71 1.215(17)
O28 C74 1.271(16)
O29 C77 1.089(16)
N1 C5 1.338(11)
N1 C1 1.499(11)
N2 C16 1.348(12)
N2 C12 1.419(11)
N3 C23 1.479(12)
N3 C31 1.504(12)
N3 C35 1.535(13)
N3 C27 1.562(12)
N4 C43 1.488(10)
N4 C47 1.519(11)
N4 C39 1.525(10)
N4 C51 1.528(11)
N5 C59 1.497(11)
N5 C55 1.509(11)
N5 C63 1.513(11)
N5 C67 1.531(11)
N6 C72 1.26(3)
N6 C71 1.411(14)
N6 C73 1.42(5)
N7 C74 1.391(12)
N7 C75 1.459(13)
N7 C76 1.475(13)
N8 C77 1.433(12)
N8 C78 1.486(13)
N8 C79 1.512(12)
C1 C4 1.517(13)
C1 C2 1.542(12)
C1 C3 1.547(11)
C5 C6 1.520(11)
C6 C7 1.3900
C6 C11 1.3900
C7 C8 1.3900
C8 C9 1.3900
C9 C10 1.3900
C10 C11 1.3900
C12 C15 1.524(11)
C12 C14 1.564(11)
C12 C13 1.571(12)
C16 C17 1.514(12)
C17 C18 1.3900
C17 C22 1.3900
C18 C19 1.3900
C19 C20 1.3900
C20 C21 1.3900
C21 C22 1.3900
C23 C24 1.518(14)
C24 C25 1.511(15)
C25 C26 1.536(16)
C27 C28 1.486(16)
C28 C29 1.496(13)
C29 C30 1.493(14)
C31 C32 1.458(15)
C32 C33 1.522(14)
C33 C34 1.562(17)
C35 C36 1.523(18)
C36 C37 1.68(2)
C37 C38 1.58(3)
C39 C40 1.500(12)
C40 C41 1.495(12)
C41 C42 1.477(14)
C43 C44 1.524(12)
C44 C45 1.527(13)
C45 C46 1.504(15)
C47 C48 1.503(12)
C48 C49 1.504(13)
C49 C50 1.500(16)
C51 C52 1.517(13)
C52 C53 1.514(14)
C53 C54 1.490(17)
C55 C56 1.503(12)
C56 C57 1.510(12)
C57 C58 1.490(13)
C59 C60 1.535(12)
C60 C61 1.498(14)
C61 C62 1.484(14)
C63 C64 1.514(12)
C64 C65 1.484(13)
C65 C66 1.470(15)
C67 C68 1.497(13)
C68 C69 1.481(13)
C69 C70 1.500(15)
